data_7234534
loop_
_publ_author_name
'Galadzhun, Iurii'
'Capel Berdiell, Izar'
'Shahid, Namrah'
'Halcrow, Malcolm A.'

_publ_section_title
;
 An iron(ii) coordination polymer of a triazolyl tris-heterocycle showing
 a spin state conversion triggered by loss of lattice solvent
;
_journal_issue 42
_journal_name_full CrystEngComm
_journal_page_first 6330
_journal_paper_doi 10.1039/C9CE01496A
_journal_volume 21
_journal_year 2019
_chemical_formula_moiety 'C40 H36 Fe2 N24 O2, 4(B F4), 1.34(H2 O), C H3 N O2'
_chemical_formula_sum 'C41 H41.68 B4 F16 Fe2 N25 O5.34'
_chemical_formula_weight 1429.05
_chemical_name_systematic
;
catena-Bis-[/m-{2-(pyrazol-1-yl)-6-(1,2,4-triazol-1-yl)pyridine}]-
bis [2-(pyrazol-1-yl)-6-(1,2,4-triazol-1-yl)pyridine]diaqua-di-iron(II)
tetrakis-tetrafluoroborate hydrate (2/1.34) nitromethane solvate
;
_space_group_crystal_system monoclinic
_space_group_IT_number 15
_space_group_name_Hall '-C 2yc'
_space_group_name_H-M_alt 'C 1 2/c 1'
_symmetry_space_group_name_Hall '-C 2yc'
_symmetry_space_group_name_H-M 'C 1 2/c 1'
_atom_sites_solution_hydrogens geom
_atom_sites_solution_primary direct
_atom_sites_solution_secondary difmap
_audit_creation_date 2019-07-03
_audit_creation_method
;
  Olex2 1.2
  (compiled Apr 23 2013 17:54:37, GUI svn.r4466)
;
_audit_update_record
;
2019-09-04 deposited with the CCDC.    2019-10-10 downloaded from the CCDC.
;
_cell_angle_alpha 90.00
_cell_angle_beta 100.512(2)
_cell_angle_gamma 90.00
_cell_formula_units_Z 4
_cell_length_a 19.9235(5)
_cell_length_b 15.5984(5)
_cell_length_c 18.6533(4)
_cell_measurement_reflns_used 8702
_cell_measurement_temperature 200(2)
_cell_measurement_theta_max 73.57
_cell_measurement_theta_min 4.71
_cell_volume 5699.7(3)
_computing_cell_refinement 'CrysAlisPro, Agilent Technologies'
_computing_data_collection 'CrysAlisPro, Agilent Technologies'
_computing_data_reduction 'CrysAlisPro, Agilent Technologies'
_computing_molecular_graphics 'XSEED (Barbour, 2001)'
_computing_publication_material
;
O. V. Dolomanov, L. J. Bourhis, R. J. Gildea, J. A. K. Howard and H. Puschmann,
OLEX2: a complete structure solution, refinement and analysis program.
J. Appl. Cryst. (2009). 42, 339-341.
;
_computing_structure_refinement 'SHELXL-97 (Sheldrick, 1997)'
_computing_structure_solution 'SHELXS-97 (Sheldrick, 1990)'
_diffrn_ambient_temperature 200(2)
_diffrn_detector_area_resol_mean 5.3095
_diffrn_measured_fraction_theta_full 0.996
_diffrn_measured_fraction_theta_max 0.990
_diffrn_measurement_device_type 'SuperNova, Dual, Cu at zero, Atlas'
_diffrn_measurement_method '\w scans'
_diffrn_radiation_monochromator mirror
_diffrn_radiation_source 'SuperNova (Cu) X-ray Source'
_diffrn_radiation_type CuK\a
_diffrn_radiation_wavelength 1.54184
_diffrn_reflns_av_R_equivalents 0.0412
_diffrn_reflns_av_unetI/netI 0.0345
_diffrn_reflns_limit_h_max 24
_diffrn_reflns_limit_h_min -21
_diffrn_reflns_limit_k_max 14
_diffrn_reflns_limit_k_min -19
_diffrn_reflns_limit_l_max 23
_diffrn_reflns_limit_l_min -23
_diffrn_reflns_number 19798
_diffrn_reflns_theta_full 72.00
_diffrn_reflns_theta_max 73.72
_diffrn_reflns_theta_min 3.62
_diffrn_standards_decay_% 0
_diffrn_standards_interval_count 0
_diffrn_standards_interval_time 0
_diffrn_standards_number 0
_exptl_absorpt_coefficient_mu 5.179
_exptl_absorpt_correction_T_max 1.000
_exptl_absorpt_correction_T_min 0.090
_exptl_absorpt_correction_type multi-scan
_exptl_absorpt_process_details
; 
CrysAlisPro, Agilent Technologies,
Version 1.171.36.24 (release 03-12-2012 CrysAlis171 .NET)
Empirical absorption correction using spherical harmonics,
 implemented in SCALE3 ABSPACK scaling algorithm.
;
_exptl_crystal_colour orange
_exptl_crystal_density_diffrn 1.665
_exptl_crystal_density_method 'not measured'
_exptl_crystal_description block
_exptl_crystal_F_000 2886
_exptl_crystal_size_max 0.90
_exptl_crystal_size_mid 0.33
_exptl_crystal_size_min 0.28
_refine_diff_density_max 0.892
_refine_diff_density_min -0.730
_refine_diff_density_rms 0.099
_refine_ls_extinction_method none
_refine_ls_goodness_of_fit_ref 1.029
_refine_ls_hydrogen_treatment mixed
_refine_ls_matrix_type full
_refine_ls_number_parameters 447
_refine_ls_number_reflns 5714
_refine_ls_number_restraints 63
_refine_ls_restrained_S_all 1.063
_refine_ls_R_factor_all 0.0850
_refine_ls_R_factor_gt 0.0820
_refine_ls_shift/su_max 0.000
_refine_ls_shift/su_mean 0.000
_refine_ls_structure_factor_coef Fsqd
_refine_ls_weighting_details 'calc w=1/[\s^2^(Fo^2^)+(0.1611P)^2^+9.8584P] where P=(Fo^2^+2Fc^2^)/3'
_refine_ls_weighting_scheme calc
_refine_ls_wR_factor_gt 0.2271
_refine_ls_wR_factor_ref 0.2314
_reflns_number_gt 5316
_reflns_number_total 5714
_reflns_threshold_expression >2sigma(I)
_cod_data_source_file c9ce01496a2.cif
_cod_data_source_block ig12c4mt
_cod_depositor_comments 'Adding full bibliography for 7234530--7234535.cif.'
_cod_database_code 7234534
_olex2_refinement_description
;
1. Fixed Uiso
 At 1.2 times of:
  All C(H) groups
 At 1.5 times of:
  All C(H,H,H) groups, All O(H,H) groups
2. Restrained distances
 B36-F37A = B36-F38A = B36-F39A = B36-F40A
 1.38055 with sigma of 0.02
 B36-F37B = B36-F38B = B36-F39B = B36-F40B
 1.38055 with sigma of 0.02
 B36-F37C = B36-F38C = B36-F39C = B36-F40C
 1.38055 with sigma of 0.02
 F37A-F38A = F37A-F39A = F37A-F40A = F38A-F39A = F38A-F40A = F39A-F40A
 2.254438 with sigma of 0.02
 F37B-F38B = F37B-F39B = F37B-F40B = F38B-F39B = F38B-F40B = F39B-F40B
 2.254438 with sigma of 0.02
 F37C-F38C = F37C-F39C = F37C-F40C = F38C-F39C = F38C-F40C = F39C-F40C
 2.254438 with sigma of 0.02
 B41-F42A = B41-F43A = B41-F44A = B41-F45A
 1.38055 with sigma of 0.02
 B41-F42B = B41-F43B = B41-F44B = B41-F45B
 1.38055 with sigma of 0.02
 B41-F42C = B41-F43C = B41-F44C = B41-F45C
 1.38055 with sigma of 0.02
 F42A-F43A = F42A-F44A = F42A-F45A = F43A-F44A = F43A-F45A = F44A-F45A
 2.254438 with sigma of 0.02
 F42B-F43B = F42B-F44B = F42B-F45B = F43B-F44B = F43B-F45B = F44B-F45B
 2.254438 with sigma of 0.02
 F42C-F43C = F42C-F44C = F42C-F45C = F43C-F44C = F43C-F45C = F44C-F45C
 2.254438 with sigma of 0.02
 O35-H35A = O35-H35B
 0.9 with sigma of 0.02
 H35A-H35B
 1.37 with sigma of 0.02
3. Others
 1(DFIX)=1(DFIX)=1(DFIX)=1(DFIX)=1(DFIX)=1(DFIX)=FVAR(1)
 1(DFIX)=1(DFIX)=1(DFIX)=1(DFIX)=1(DFIX)=1(DFIX)=1.633*FVAR(2)
 Fixed Sof: N3A(0.6) C4A(0.6) C5A(0.6) H5A(0.6) C6A(0.6) H6A(0.6) C7A(0.6)
 H7A(0.6) C8A(0.6) N9A(0.6) N10A(0.6) C11A(0.6) H11A(0.6) C12A(0.6) H12A(0.6)
 C13A(0.6) H13A(0.6) N3B(0.4) C4B(0.4) C5B(0.4) H5B(0.4) C6B(0.4) H6B(0.4)
 C7B(0.4) H7B(0.4) C8B(0.4) N9B(0.4) N10B(0.4) C11B(0.4) H11B(0.4) C12B(0.4)
 H12B(0.4) C13B(0.4) H13B(0.4) F37A(0.34) F38A(0.34) F39A(0.34) F40A(0.34)
 F37B(0.33) F38B(0.33) F39B(0.33) F40B(0.33) F37C(0.33) F38C(0.33) F39C(0.33)
 F40C(0.33) F42A(0.34) F43A(0.34) F44A(0.34) F45A(0.34) F42B(0.33) F43B(0.33)
 F44B(0.33) F45B(0.33) F42C(0.33) F43C(0.33) F44C(0.33) F45C(0.33) O46(0.67)
 H47A(0.5) H47B(0.5) H47C(0.5)
4.a Me refined with riding coordinates:
 C47(H47A,H47B,H47C)
4.b Aromatic/amide H refined with riding coordinates:
 C5A(H5A), C6A(H6A), C7A(H7A), C11A(H11A), C12A(H12A), C13A(H13A), C5B(H5B),
 C6B(H6B), C7B(H7B), C11B(H11B), C12B(H12B), C13B(H13B), C16(H16), C18(H18),
 C21(H21), C22(H22), C23(H23), C27(H27), C28(H28), C29(H29), C32(H32), C34(H34)
;

loop_
_space_group_symop_id
_space_group_symop_operation_xyz
1 'x, y, z'
2 '-x, y, -z+1/2'
3 'x+1/2, y+1/2, z'
4 '-x+1/2, y+1/2, -z+1/2'
5 '-x, -y, -z'
6 'x, -y, z-1/2'
7 '-x+1/2, -y+1/2, -z'
8 'x+1/2, -y+1/2, z-1/2'

loop_
_atom_site_label
_atom_site_type_symbol
_atom_site_fract_x
_atom_site_fract_y
_atom_site_fract_z
_atom_site_U_iso_or_equiv
_atom_site_adp_type
_atom_site_occupancy
_atom_site_symmetry_multiplicity
_atom_site_calc_flag
_atom_site_refinement_flags
_atom_site_disorder_assembly
_atom_site_disorder_group
Fe1 Fe 0.5000 0.28664(5) 0.2500 0.0412(3) Uani 1 2 d S . .
Fe2 Fe 0.5000 0.0000 0.5000 0.0373(2) Uani 1 2 d S . .
N3A N 0.5941(3) 0.2969(4) 0.2832(4) 0.0371(17) Uiso 0.60 1 d P A 1
C4A C 0.6293(4) 0.3559(5) 0.2540(4) 0.0409(15) Uiso 0.60 1 d P A 1
C5A C 0.6986(5) 0.3687(6) 0.2788(6) 0.056(2) Uiso 0.60 1 d P A 1
H5A H 0.7235 0.4099 0.2568 0.067 Uiso 0.60 1 calc PR A 1
C6A C 0.7298(5) 0.3193(7) 0.3364(7) 0.060(2) Uiso 0.60 1 d P A 1
H6A H 0.7773 0.3258 0.3541 0.072 Uiso 0.60 1 calc PR A 1
C7A C 0.6925(5) 0.2594(7) 0.3697(5) 0.054(2) Uiso 0.60 1 d P A 1
H7A H 0.7131 0.2274 0.4112 0.064 Uiso 0.60 1 calc PR A 1
C8A C 0.6249(4) 0.2497(6) 0.3392(5) 0.041(2) Uiso 0.60 1 d P A 1
N9A N 0.5886(4) 0.4003(4) 0.1980(3) 0.0442(14) Uiso 0.60 1 d P A 1
N10A N 0.5210(4) 0.3766(4) 0.1814(3) 0.0459(15) Uiso 0.60 1 d P A 1
C11A C 0.4947(5) 0.4268(5) 0.1285(4) 0.0547(16) Uiso 0.60 1 d P A 1
H11A H 0.4479 0.4255 0.1061 0.066 Uiso 0.60 1 calc PR A 1
C12A C 0.5423(5) 0.4831(6) 0.1077(5) 0.0599(18) Uiso 0.60 1 d P A 1
H12A H 0.5344 0.5247 0.0699 0.072 Uiso 0.60 1 calc PR A 1
C13A C 0.6046(5) 0.4649(5) 0.1544(5) 0.0531(16) Uiso 0.60 1 d P A 1
H13A H 0.6476 0.4914 0.1554 0.064 Uiso 0.60 1 calc PR A 1
N3B N 0.6071(6) 0.2855(7) 0.2984(7) 0.042(3) Uiso 0.40 1 d P A 2
C4B C 0.6482(6) 0.3433(7) 0.2737(6) 0.043(2) Uiso 0.40 1 d P A 2
C5B C 0.7138(8) 0.3546(10) 0.3024(10) 0.058(3) Uiso 0.40 1 d P A 2
H5B H 0.7410 0.3976 0.2857 0.070 Uiso 0.40 1 calc PR A 2
C6B C 0.7393(9) 0.2987(11) 0.3584(11) 0.074(5) Uiso 0.40 1 d P A 2
H6B H 0.7861 0.3032 0.3806 0.089 Uiso 0.40 1 calc PR A 2
C7B C 0.7004(8) 0.2381(11) 0.3829(9) 0.059(4) Uiso 0.40 1 d P A 2
H7B H 0.7191 0.1988 0.4202 0.071 Uiso 0.40 1 calc PR A 2
C8B C 0.6340(7) 0.2361(9) 0.3519(8) 0.045(4) Uiso 0.40 1 d P A 2
N9B N 0.6124(6) 0.3933(7) 0.2139(6) 0.049(2) Uiso 0.40 1 d P A 2
N10B N 0.5461(7) 0.3773(6) 0.1900(5) 0.047(2) Uiso 0.40 1 d P A 2
C11B C 0.5277(9) 0.4320(10) 0.1330(8) 0.068(3) Uiso 0.40 1 d P A 2
H11B H 0.4834 0.4343 0.1037 0.082 Uiso 0.40 1 calc PR A 2
C12B C 0.5763(9) 0.4790(9) 0.1239(9) 0.063(3) Uiso 0.40 1 d P A 2
H12B H 0.5738 0.5224 0.0878 0.075 Uiso 0.40 1 calc PR A 2
C13B C 0.6353(9) 0.4583(9) 0.1750(8) 0.068(3) Uiso 0.40 1 d P A 2
H13B H 0.6795 0.4830 0.1810 0.081 Uiso 0.40 1 calc PR A 2
N14 N 0.58024(15) 0.1879(2) 0.36576(18) 0.0441(7) Uani 1 1 d . . .
N15 N 0.51327(15) 0.1942(2) 0.33190(17) 0.0432(7) Uani 1 1 d . A .
C16 C 0.48269(18) 0.1364(3) 0.3655(2) 0.0419(8) Uani 1 1 d . . .
H16 H 0.4350 0.1255 0.3538 0.050 Uiso 1 1 calc R A .
N17 N 0.52523(16) 0.0936(2) 0.41846(17) 0.0433(7) Uani 1 1 d . A .
C18 C 0.58554(18) 0.1270(3) 0.4167(2) 0.0448(8) Uani 1 1 d . A .
H18 H 0.6269 0.1103 0.4473 0.054 Uiso 1 1 calc R . .
N19 N 0.24984(15) 0.1631(2) 0.55181(17) 0.0434(7) Uani 1 1 d . . .
C20 C 0.2006(2) 0.2063(3) 0.5747(2) 0.0473(8) Uani 1 1 d . . .
C21 C 0.1321(2) 0.2030(3) 0.5404(3) 0.0555(10) Uani 1 1 d . . .
H21 H 0.0980 0.2348 0.5584 0.067 Uiso 1 1 calc R . .
C22 C 0.1160(2) 0.1520(3) 0.4798(3) 0.0601(11) Uani 1 1 d . . .
H22 H 0.0700 0.1484 0.4550 0.072 Uiso 1 1 calc R . .
C23 C 0.1663(2) 0.1054(3) 0.4543(3) 0.0558(10) Uani 1 1 d . . .
H23 H 0.1562 0.0695 0.4125 0.067 Uiso 1 1 calc R . .
C24 C 0.23178(18) 0.1145(3) 0.4932(2) 0.0455(8) Uani 1 1 d . . .
N25 N 0.22228(16) 0.2570(2) 0.63628(19) 0.0491(8) Uani 1 1 d . . .
N26 N 0.17824(19) 0.3093(3) 0.6640(2) 0.0565(9) Uani 1 1 d . . .
C27 C 0.2169(3) 0.3495(3) 0.7184(3) 0.0639(12) Uani 1 1 d . . .
H27 H 0.2002 0.3908 0.7481 0.077 Uiso 1 1 calc R . .
C28 C 0.2853(3) 0.3246(4) 0.7275(3) 0.0672(12) Uani 1 1 d . . .
H28 H 0.3223 0.3446 0.7630 0.081 Uiso 1 1 calc R . .
C29 C 0.2874(2) 0.2652(3) 0.6743(3) 0.0588(11) Uani 1 1 d . . .
H29 H 0.3266 0.2353 0.6654 0.071 Uiso 1 1 calc R . .
N30 N 0.28814(15) 0.0712(2) 0.47195(17) 0.0435(7) Uani 1 1 d . . .
N31 N 0.28081(18) 0.0145(2) 0.4156(2) 0.0509(8) Uani 1 1 d . . .
C32 C 0.3432(2) -0.0098(3) 0.4150(2) 0.0468(8) Uani 1 1 d . . .
H32 H 0.3547 -0.0499 0.3809 0.056 Uiso 1 1 calc R . .
N33 N 0.39080(15) 0.0278(2) 0.46799(16) 0.0408(6) Uani 1 1 d . . .
C34 C 0.35404(18) 0.0782(2) 0.5023(2) 0.0423(8) Uani 1 1 d . . .
H34 H 0.3717 0.1140 0.5425 0.051 Uiso 1 1 calc R . .
O35 O 0.50723(16) 0.0984(2) 0.57812(16) 0.0539(7) Uani 1 1 d D . .
H35A H 0.536(3) 0.142(3) 0.584(3) 0.081 Uiso 1 1 d D . .
H35B H 0.494(3) 0.092(4) 0.6200(19) 0.081 Uiso 1 1 d D . .
B36 B 0.3830(3) 0.0503(4) 0.7186(3) 0.0627(13) Uani 1 1 d D . .
F37A F 0.4157(5) 0.0806(6) 0.6683(5) 0.054(2) Uiso 0.34 1 d PD B 1
F38A F 0.3113(4) 0.0394(5) 0.6883(5) 0.055(2) Uiso 0.34 1 d PD B 1
F39A F 0.3809(5) 0.1099(5) 0.7772(4) 0.0548(17) Uiso 0.34 1 d PD B 1
F40A F 0.4101(6) -0.0268(6) 0.7424(7) 0.056(2) Uiso 0.34 1 d PD B 1
F37B F 0.4193(5) 0.1072(7) 0.6778(5) 0.048(2) Uiso 0.33 1 d PD B 2
F38B F 0.3354(8) 0.0042(10) 0.6606(8) 0.133(6) Uiso 0.33 1 d PD B 2
F39B F 0.3482(6) 0.0866(7) 0.7595(6) 0.088(3) Uiso 0.33 1 d PD B 2
F40B F 0.4280(8) -0.0091(10) 0.7512(10) 0.124(7) Uiso 0.33 1 d PD B 2
F37C F 0.4020(6) 0.1029(8) 0.6659(6) 0.054(3) Uiso 0.33 1 d PD B 3
F38C F 0.3162(5) 0.0516(7) 0.7136(7) 0.073(3) Uiso 0.33 1 d PD B 3
F39C F 0.4093(6) 0.0913(7) 0.7875(5) 0.083(3) Uiso 0.33 1 d PD B 3
F40C F 0.4084(6) -0.0319(6) 0.7197(7) 0.067(3) Uiso 0.33 1 d PD B 3
B41 B 0.5987(3) 0.2933(3) 0.5504(3) 0.0652(13) Uani 1 1 d D . .
F42A F 0.6145(10) 0.3533(10) 0.5024(9) 0.144(6) Uiso 0.34 1 d PD C 1
F43A F 0.6411(6) 0.2211(7) 0.5455(7) 0.081(3) Uiso 0.34 1 d PD C 1
F44A F 0.6065(9) 0.3247(11) 0.6182(7) 0.136(5) Uiso 0.34 1 d PD C 1
F45A F 0.5335(6) 0.2640(10) 0.5220(9) 0.124(5) Uiso 0.34 1 d PD C 1
F42B F 0.5460(6) 0.2967(10) 0.4892(6) 0.096(4) Uiso 0.33 1 d PD C 2
F43B F 0.6470(7) 0.3459(10) 0.5575(11) 0.137(6) Uiso 0.33 1 d PD C 2
F44B F 0.5538(7) 0.3134(9) 0.6055(7) 0.105(4) Uiso 0.33 1 d PD C 2
F45B F 0.6091(4) 0.2077(4) 0.5640(4) 0.0569(17) Uiso 0.33 1 d PD C 2
F42C F 0.5616(7) 0.3343(10) 0.4958(7) 0.104(4) Uiso 0.33 1 d PD C 3
F43C F 0.6421(4) 0.3542(5) 0.5966(5) 0.0608(18) Uiso 0.33 1 d PD C 3
F44C F 0.5693(9) 0.2475(12) 0.5963(9) 0.155(7) Uiso 0.33 1 d PD C 3
F45C F 0.6515(6) 0.2480(9) 0.5231(7) 0.098(4) Uiso 0.33 1 d PD C 3
O46 O 0.2641(4) -0.0647(5) 0.5746(5) 0.105(2) Uani 0.67 1 d P . .
C47 C 0.5000 0.7198(7) 0.2500 0.111(4) Uani 1 2 d S . .
H47A H 0.4578 0.7408 0.2197 0.167 Uiso 0.50 1 calc PR . .
H47B H 0.5393 0.7408 0.2303 0.167 Uiso 0.50 1 calc PR . .
H47C H 0.5029 0.7408 0.3000 0.167 Uiso 0.50 1 calc PR . .
N48 N 0.5000 0.6271(5) 0.2500 0.0701(15) Uani 1 2 d S . .
O49 O 0.4512(3) 0.5895(4) 0.2156(3) 0.1063(16) Uani 1 1 d . . .

loop_
_atom_site_aniso_label
_atom_site_aniso_U_11
_atom_site_aniso_U_22
_atom_site_aniso_U_33
_atom_site_aniso_U_23
_atom_site_aniso_U_13
_atom_site_aniso_U_12
Fe1 0.0482(5) 0.0399(4) 0.0373(4) 0.000 0.0124(3) 0.000
Fe2 0.0309(4) 0.0482(5) 0.0353(4) -0.0053(3) 0.0121(3) 0.0018(3)
N14 0.0312(14) 0.0531(17) 0.0504(17) -0.0079(14) 0.0134(12) -0.0042(12)
N15 0.0361(15) 0.0515(17) 0.0434(15) -0.0063(13) 0.0113(12) -0.0011(13)
C16 0.0305(15) 0.055(2) 0.0432(17) -0.0041(15) 0.0143(13) -0.0045(14)
N17 0.0372(15) 0.0546(17) 0.0409(15) -0.0037(13) 0.0141(12) -0.0006(13)
C18 0.0334(16) 0.058(2) 0.0433(18) -0.0030(15) 0.0093(14) 0.0002(15)
N19 0.0353(15) 0.0528(17) 0.0444(16) 0.0062(13) 0.0134(12) 0.0082(12)
C20 0.0425(19) 0.053(2) 0.050(2) 0.0108(16) 0.0182(16) 0.0094(16)
C21 0.0380(19) 0.068(3) 0.065(3) 0.008(2) 0.0200(18) 0.0092(18)
C22 0.0334(18) 0.077(3) 0.071(3) 0.003(2) 0.0117(18) 0.0003(18)
C23 0.0362(19) 0.071(3) 0.061(2) 0.001(2) 0.0104(17) -0.0007(18)
C24 0.0335(17) 0.055(2) 0.050(2) 0.0060(16) 0.0139(15) 0.0033(15)
N25 0.0407(16) 0.0581(19) 0.0516(17) 0.0049(15) 0.0165(13) 0.0131(14)
N26 0.0525(19) 0.062(2) 0.060(2) 0.0067(17) 0.0228(16) 0.0226(17)
C27 0.071(3) 0.065(3) 0.059(3) -0.003(2) 0.021(2) 0.021(2)
C28 0.065(3) 0.079(3) 0.057(2) -0.007(2) 0.009(2) 0.017(2)
C29 0.049(2) 0.071(3) 0.057(2) -0.002(2) 0.0100(18) 0.016(2)
N30 0.0331(14) 0.0549(17) 0.0437(15) -0.0006(13) 0.0099(12) 0.0017(13)
N31 0.0384(17) 0.063(2) 0.0513(19) -0.0083(15) 0.0079(14) -0.0005(14)
C32 0.0412(19) 0.056(2) 0.0435(19) -0.0066(15) 0.0096(15) 0.0025(15)
N33 0.0337(14) 0.0511(16) 0.0392(14) -0.0009(12) 0.0108(11) 0.0019(12)
C34 0.0374(17) 0.0505(19) 0.0405(17) -0.0004(14) 0.0108(14) 0.0031(14)
O35 0.0498(15) 0.0648(18) 0.0511(15) -0.0199(13) 0.0198(12) -0.0087(13)
B36 0.064(3) 0.076(3) 0.055(3) 0.014(2) 0.029(2) 0.012(3)
B41 0.070(3) 0.062(3) 0.060(3) -0.001(2) 0.004(3) -0.002(3)
O46 0.084(4) 0.098(5) 0.146(7) 0.028(5) 0.055(5) 0.005(4)
C47 0.129(10) 0.077(6) 0.136(10) 0.000 0.046(8) 0.000
N48 0.058(3) 0.089(4) 0.063(3) 0.000 0.012(3) 0.000
O49 0.086(3) 0.120(4) 0.110(4) -0.026(3) 0.011(3) -0.011(3)

loop_
_atom_type_symbol
_atom_type_description
_atom_type_scat_dispersion_real
_atom_type_scat_dispersion_imag
_atom_type_scat_source
C C 0.0181 0.0091 'International Tables Vol C Tables 4.2.6.8 and 6.1.1.4'
H H 0.0000 0.0000 'International Tables Vol C Tables 4.2.6.8 and 6.1.1.4'
B B 0.0090 0.0039 'International Tables Vol C Tables 4.2.6.8 and 6.1.1.4'
F F 0.0727 0.0534 'International Tables Vol C Tables 4.2.6.8 and 6.1.1.4'
Fe Fe -1.1336 3.1974 'International Tables Vol C Tables 4.2.6.8 and 6.1.1.4'
N N 0.0311 0.0180 'International Tables Vol C Tables 4.2.6.8 and 6.1.1.4'
O O 0.0492 0.0322 'International Tables Vol C Tables 4.2.6.8 and 6.1.1.4'

loop_
_geom_angle_atom_site_label_1
_geom_angle_atom_site_label_2
_geom_angle_atom_site_label_3
_geom_angle
_geom_angle_site_symmetry_1
_geom_angle_site_symmetry_3
N3A Fe1 N3A 170.2(4) . 2_655
N3A Fe1 N3B 173.2(3) . 2_655
N3A Fe1 N10A 92.4(3) . 2_655
N3A Fe1 N10A 80.6(3) . .
N3A Fe1 N15 80.3(2) . .
N3A Fe1 N15 106.7(2) . 2_655
N10A Fe1 N10A 90.6(4) . 2_655
N10A Fe1 N10B 91.8(3) 2_655 .
N10A Fe1 N15 160.8(2) . .
N10A Fe1 N15 91.7(2) . 2_655
N3B Fe1 N3B 179.1(6) . 2_655
N10A Fe1 N3B 88.1(4) . .
N10A Fe1 N3B 92.6(3) 2_655 .
N10B Fe1 N3B 74.7(5) . .
N10B Fe1 N3B 106.0(4) . 2_655
N10B Fe1 N10B 96.1(5) . 2_655
N15 Fe1 N3B 106.5(3) . 2_655
N15 Fe1 N3B 72.8(3) . .
N15 Fe1 N10B 147.4(4) . .
N15 Fe1 N10B 94.8(3) . 2_655
N15 Fe1 N15 92.32(17) 2_655 .
N17 Fe2 N17 180.00 5_656 .
N33 Fe2 N17 88.80(12) . 5_656
N33 Fe2 N17 91.20(11) . .
N33 Fe2 N33 180.00 5_656 .
O35 Fe2 N17 89.97(12) . .
O35 Fe2 N17 90.03(12) . 5_656
O35 Fe2 N33 90.94(12) . 5_656
O35 Fe2 N33 89.06(12) . .
O35 Fe2 O35 180.00 . 5_656
C4A N3A Fe1 119.6(6) . .
C4A N3A C8A 120.1(7) . .
C8A N3A Fe1 120.2(5) . .
N3A C4A C5A 121.9(9) . .
N3A C4A N9A 112.1(7) . .
N9A C4A C5A 126.1(8) . .
C4A C5A H5A 121.3 . .
C6A C5A C4A 117.4(8) . .
C6A C5A H5A 121.3 . .
C5A C6A H6A 119.4 . .
C5A C6A C7A 121.1(9) . .
C7A C6A H6A 119.4 . .
C6A C7A H7A 121.7 . .
C8A C7A C6A 116.6(10) . .
C8A C7A H7A 121.7 . .
N3A C8A C7A 122.7(9) . .
N3A C8A N14 114.1(7) . .
C7A C8A N14 123.1(9) . .
N10A N9A C4A 116.7(6) . .
C13A N9A C4A 130.5(8) . .
C13A N9A N10A 112.8(7) . .
N9A N10A Fe1 110.9(5) . .
C11A N10A Fe1 144.2(7) . .
C11A N10A N9A 104.7(7) . .
N10A C11A H11A 123.5 . .
N10A C11A C12A 112.9(9) . .
C12A C11A H11A 123.5 . .
C11A C12A H12A 127.2 . .
C11A C12A C13A 105.5(8) . .
C13A C12A H12A 127.2 . .
N9A C13A C12A 104.1(8) . .
N9A C13A H13A 128.0 . .
C12A C13A H13A 128.0 . .
C4B N3B Fe1 117.7(10) . .
C8B N3B Fe1 124.4(9) . .
C8B N3B C4B 117.8(12) . .
N3B C4B N9B 112.3(11) . .
C5B C4B N3B 124.2(14) . .
C5B C4B N9B 123.5(12) . .
C4B C5B H5B 122.6 . .
C4B C5B C6B 114.8(14) . .
C6B C5B H5B 122.6 . .
C5B C6B H6B 118.7 . .
C7B C6B C5B 122.7(16) . .
C7B C6B H6B 118.7 . .
C6B C7B H7B 121.6 . .
C8B C7B C6B 116.7(17) . .
C8B C7B H7B 121.6 . .
N3B C8B C7B 123.7(13) . .
N3B C8B N14 104.0(11) . .
C7B C8B N14 132.2(14) . .
N10B N9B C4B 118.5(10) . .
N10B N9B C13B 111.4(13) . .
C13B N9B C4B 130.2(12) . .
N9B N10B Fe1 116.5(7) . .
N9B N10B C11B 104.6(12) . .
C11B N10B Fe1 138.8(11) . .
N10B C11B H11B 124.2 . .
C12B C11B N10B 111.6(16) . .
C12B C11B H11B 124.2 . .
C11B C12B H12B 124.9 . .
C11B C12B C13B 110.2(16) . .
C13B C12B H12B 124.9 . .
N9B C13B C12B 102.2(13) . .
N9B C13B H13B 128.9 . .
C12B C13B H13B 128.9 . .
N15 N14 C8A 113.6(5) . .
N15 N14 C8B 127.0(7) . .
C18 N14 C8A 137.6(5) . .
C18 N14 C8B 124.2(7) . .
C18 N14 N15 108.8(3) . .
N14 N15 Fe1 111.7(2) . .
C16 N15 Fe1 145.1(3) . .
C16 N15 N14 103.3(3) . .
N15 C16 H16 123.1 . .
N15 C16 N17 113.9(3) . .
N17 C16 H16 123.1 . .
C16 N17 Fe2 129.1(2) . .
C18 N17 Fe2 126.7(3) . .
C18 N17 C16 103.8(3) . .
N14 C18 H18 124.9 . .
N17 C18 N14 110.3(3) . .
N17 C18 H18 124.9 . .
C20 N19 C24 116.8(3) . .
N19 C20 C21 123.6(4) . .
N19 C20 N25 114.6(4) . .
N25 C20 C21 121.8(4) . .
C20 C21 H21 121.3 . .
C22 C21 C20 117.4(4) . .
C22 C21 H21 121.3 . .
C21 C22 H22 119.6 . .
C21 C22 C23 120.7(4) . .
C23 C22 H22 119.6 . .
C22 C23 H23 122.1 . .
C24 C23 C22 115.9(4) . .
C24 C23 H23 122.1 . .
N19 C24 C23 125.6(4) . .
N19 C24 N30 113.0(3) . .
C23 C24 N30 121.4(4) . .
N26 N25 C20 121.7(3) . .
C29 N25 C20 127.0(3) . .
C29 N25 N26 111.2(4) . .
C27 N26 N25 104.5(4) . .
N26 C27 H27 123.8 . .
N26 C27 C28 112.5(4) . .
C28 C27 H27 123.8 . .
C27 C28 H28 127.5 . .
C29 C28 C27 105.0(5) . .
C29 C28 H28 127.5 . .
N25 C29 H29 126.6 . .
C28 C29 N25 106.8(4) . .
C28 C29 H29 126.6 . .
N31 N30 C24 122.9(3) . .
C34 N30 C24 127.3(3) . .
C34 N30 N31 109.8(3) . .
C32 N31 N30 103.2(3) . .
N31 C32 H32 123.0 . .
N31 C32 N33 113.9(4) . .
N33 C32 H32 123.0 . .
C32 N33 Fe2 129.3(3) . .
C34 N33 Fe2 126.7(3) . .
C34 N33 C32 103.4(3) . .
N30 C34 H34 125.2 . .
N33 C34 N30 109.7(3) . .
N33 C34 H34 125.2 . .
Fe2 O35 H35A 128(4) . .
Fe2 O35 H35B 123(4) . .
H35A O35 H35B 105(3) . .
F37A B36 F38A 110.0(7) . .
F37A B36 F39A 113.2(7) . .
F37A B36 F40A 109.3(7) . .
F39A B36 F38A 102.1(6) . .
F40A B36 F38A 109.1(7) . .
F40A B36 F39A 112.9(7) . .
F37B B36 F38B 103.1(8) . .
F39B B36 F37B 115.4(8) . .
F39B B36 F38B 108.1(9) . .
F39B B36 F40B 115.4(10) . .
F40B B36 F37B 107.7(9) . .
F40B B36 F38B 106.1(10) . .
F37C B36 F39C 105.5(8) . .
F38C B36 F37C 110.2(7) . .
F38C B36 F39C 104.7(7) . .
F38C B36 F40C 112.2(8) . .
F40C B36 F37C 114.5(8) . .
F40C B36 F39C 109.1(7) . .
F42A B41 F43A 106.8(9) . .
F42A B41 F45A 106.7(10) . .
F44A B41 F42A 111.5(10) . .
F44A B41 F43A 112.5(9) . .
F44A B41 F45A 114.8(10) . .
F45A B41 F43A 103.9(8) . .
F42B B41 F44B 95.5(8) . .
F43B B41 F42B 120.5(11) . .
F43B B41 F44B 109.3(10) . .
F43B B41 F45B 122.2(9) . .
F45B B41 F42B 104.6(8) . .
F45B B41 F44B 99.4(7) . .
F42C B41 F43C 109.4(8) . .
F42C B41 F44C 120.6(11) . .
F42C B41 F45C 108.1(9) . .
F44C B41 F43C 104.6(9) . .
F44C B41 F45C 113.6(10) . .
F45C B41 F43C 97.9(7) . .
H47A C47 H47B 109.5 . .
H47A C47 H47C 109.5 . .
H47B C47 H47C 109.5 . .
N48 C47 H47A 109.5 . .
N48 C47 H47B 109.5 . .
N48 C47 H47C 109.5 . .
O49 N48 C47 118.8(4) . .
O49 N48 O49 122.3(9) . 2_655

loop_
_geom_bond_atom_site_label_1
_geom_bond_atom_site_label_2
_geom_bond_distance
Fe1 N3A 1.872(7)
Fe1 N10A 1.994(6)
Fe1 N3B 2.159(12)
Fe1 N10B 2.114(11)
Fe1 N15 2.082(3)
Fe2 N17 2.230(3)
Fe2 N33 2.192(3)
Fe2 O35 2.103(3)
N3A C4A 1.332(9)
N3A C8A 1.332(12)
C4A C5A 1.388(12)
C4A N9A 1.384(10)
C5A H5A 0.9500
C5A C6A 1.375(14)
C6A H6A 0.9500
C6A C7A 1.406(15)
C7A H7A 0.9500
C7A C8A 1.371(13)
C8A N14 1.459(9)
N9A N10A 1.376(9)
N9A C13A 1.369(10)
N10A C11A 1.294(11)
C11A H11A 0.9500
C11A C12A 1.400(13)
C12A H12A 0.9500
C12A C13A 1.408(12)
C13A H13A 0.9500
N3B C4B 1.354(15)
N3B C8B 1.297(18)
C4B C5B 1.331(19)
C4B N9B 1.439(15)
C5B H5B 0.9500
C5B C6B 1.38(2)
C6B H6B 0.9500
C6B C7B 1.35(2)
C7B H7B 0.9500
C7B C8B 1.34(2)
C8B N14 1.372(13)
N9B N10B 1.339(16)
N9B C13B 1.372(18)
N10B C11B 1.361(18)
C11B H11B 0.9500
C11B C12B 1.25(2)
C12B H12B 0.9500
C12B C13B 1.41(2)
C13B H13B 0.9500
N14 N15 1.372(4)
N14 C18 1.334(5)
N15 C16 1.310(5)
C16 H16 0.9500
C16 N17 1.355(5)
N17 C18 1.316(5)
C18 H18 0.9500
N19 C20 1.323(5)
N19 C24 1.325(5)
C20 C21 1.398(6)
C20 N25 1.397(6)
C21 H21 0.9500
C21 C22 1.372(7)
C22 H22 0.9500
C22 C23 1.390(7)
C23 H23 0.9500
C23 C24 1.380(6)
C24 N30 1.427(5)
N25 N26 1.367(5)
N25 C29 1.367(6)
N26 C27 1.315(7)
C27 H27 0.9500
C27 C28 1.398(7)
C28 H28 0.9500
C28 C29 1.363(7)
C29 H29 0.9500
N30 N31 1.361(5)
N30 C34 1.336(5)
N31 C32 1.302(5)
C32 H32 0.9500
C32 N33 1.370(5)
N33 C34 1.317(5)
C34 H34 0.9500
O35 H35A 0.88(2)
O35 H35B 0.88(2)
B36 F37A 1.323(9)
B36 F38A 1.448(9)
B36 F39A 1.440(9)
B36 F40A 1.359(9)
B36 F37B 1.446(9)
B36 F38B 1.488(12)
B36 F39B 1.256(10)
B36 F40B 1.354(12)
B36 F37C 1.385(10)
B36 F38C 1.318(10)
B36 F39C 1.444(10)
B36 F40C 1.378(10)
B41 F42A 1.370(13)
B41 F43A 1.421(10)
B41 F44A 1.339(12)
B41 F45A 1.388(12)
B41 F42B 1.404(11)
B41 F43B 1.252(12)
B41 F44B 1.515(11)
B41 F45B 1.369(9)
B41 F42C 1.311(11)
B41 F43C 1.456(9)
B41 F44C 1.331(12)
B41 F45C 1.434(11)
C47 H47A 0.9800
C47 H47B 0.9800
C47 H47C 0.9800
C47 N48 1.447(12)
N48 O49 1.213(6)

loop_
_geom_hbond_atom_site_label_D
_geom_hbond_atom_site_label_H
_geom_hbond_atom_site_label_A
_geom_hbond_distance_DH
_geom_hbond_distance_HA
_geom_hbond_distance_DA
_geom_hbond_angle_DHA
O35 H35A F45A 0.88(2) 2.22(5) 2.870(17) 130(5)
O35 H35A F45B 0.88(2) 1.88(3) 2.700(9) 154(5)
O35 H35A F44C 0.88(2) 1.77(3) 2.628(17) 163(6)
O35 H35B F37A 0.88(2) 1.94(4) 2.711(8) 146(5)
O35 H35B F37B 0.88(2) 2.00(4) 2.780(9) 148(6)
O35 H35B F37C 0.88(2) 2.16(4) 2.886(10) 140(5)
